data_2242069
loop_
_publ_author_name
'Tan, Sang Loon'
'Lee, See Mun'
'Heard, Peter J.'
'Halcovitch, Nathan R.'
'Tiekink, Edward R. T.'

_publ_section_title
;
 <i>fac</i>-Acetonitriletricarbonyl(dimethylcarbamodithioato-\k^2^<i>S</i>,<i>S</i>')rhenium(I):
 crystal structure and Hirshfeld surface analysis
;
_journal_coeditor_code HB7651
_journal_issue 2
_journal_name_full 'Acta Crystallographica Section E'
_journal_page_first 213
_journal_page_last 218
_journal_paper_doi 10.1107/S2056989017000755
_journal_volume 73
_journal_year 2017
_chemical_formula_iupac '[Re (C3 H6 N S2) (C2 H3 N) (C O)3]'
_chemical_formula_moiety 'C8 H9 N2 O3 Re S2'
_chemical_formula_sum 'C8 H9 N2 O3 Re S2'
_chemical_formula_weight 431.49
_chemical_name_systematic <i>fac</i>-Acetonitriletricarbonyl(dimethylcarbamodithioato-\k^2^<i>S</i>,<i>S</i>')rhenium(I)
_space_group_crystal_system triclinic
_space_group_IT_number 2
_space_group_name_Hall '-P 1'
_space_group_name_H-M_alt 'P -1'
_symmetry_space_group_name_Hall '-P 1'
_symmetry_space_group_name_H-M 'P -1'
_atom_sites_solution_hydrogens geom
_audit_creation_method SHELXL-2014/7
_cell_angle_alpha 91.4960(10)
_cell_angle_beta 95.5170(10)
_cell_angle_gamma 102.3710(10)
_cell_formula_units_Z 2
_cell_length_a 5.74420(10)
_cell_length_b 7.50220(10)
_cell_length_c 14.6644(2)
_cell_measurement_reflns_used 22533
_cell_measurement_temperature 100(2)
_cell_measurement_theta_max 29.42
_cell_measurement_theta_min 3.04
_cell_volume 613.708(16)
_computing_cell_refinement
;
CrysAlis PRO (Rigaku Oxford Diffraction, 2015)
;
_computing_data_collection
;
CrysAlis PRO (Rigaku Oxford Diffraction, 2015)
;
_computing_data_reduction
;
CrysAlis PRO (Rigaku Oxford Diffraction, 2015)
;
_computing_molecular_graphics
;
ORTEP-3 for Windows (Farrugia, 2012) and
DIAMOND (Brandenburg, 2006)
;
_computing_publication_material
;
publCIF (Westrip, 2010)
;
_computing_structure_refinement
;
SHELXL2014 (Sheldrick, 2015)
;
_computing_structure_solution
;
SHELXS97 (Sheldrick, 2008)
;
_diffrn_ambient_temperature 100
_diffrn_measured_fraction_theta_full 1.000
_diffrn_measured_fraction_theta_max 0.931
_diffrn_measurement_device 'four-circle diffractometer'
_diffrn_measurement_device_type 'Agilent SuperNova Dual Source diffractometer with an AtlasS2 detector'
_diffrn_measurement_method '\w scans'
_diffrn_radiation_monochromator mirror
_diffrn_radiation_type MoK\a
_diffrn_radiation_wavelength 0.71073
_diffrn_reflns_av_R_equivalents 0.0328
_diffrn_reflns_limit_h_max 7
_diffrn_reflns_limit_h_min -7
_diffrn_reflns_limit_k_max 10
_diffrn_reflns_limit_k_min -10
_diffrn_reflns_limit_l_max 20
_diffrn_reflns_limit_l_min -20
_diffrn_reflns_number 32146
_diffrn_reflns_theta_full 25.242
_diffrn_reflns_theta_max 29.726
_diffrn_reflns_theta_min 2.783
_diffrn_standards_decay_% 0
_diffrn_standards_interval_count 0
_diffrn_standards_number 0
_exptl_absorpt_coefficient_mu 10.232
_exptl_absorpt_correction_T_max 0.503
_exptl_absorpt_correction_T_min 0.371
_exptl_absorpt_correction_type gaussian
_exptl_absorpt_process_details
;
(CrysAlis PRO; Rigaku Oxford Diffraction, 2015)
;
_exptl_crystal_colour colourless
_exptl_crystal_density_diffrn 2.335
_exptl_crystal_description block
_exptl_crystal_F_000 404
_exptl_crystal_size_max 0.153
_exptl_crystal_size_mid 0.114
_exptl_crystal_size_min 0.107
_refine_diff_density_max 0.804
_refine_diff_density_min -1.213
_refine_ls_extinction_method none
_refine_ls_goodness_of_fit_ref 1.087
_refine_ls_hydrogen_treatment constr
_refine_ls_matrix_type full
_refine_ls_number_parameters 148
_refine_ls_number_reflns 3244
_refine_ls_number_restraints 0
_refine_ls_restrained_S_all 1.087
_refine_ls_R_factor_all 0.0165
_refine_ls_R_factor_gt 0.0155
_refine_ls_shift/su_max 0.002
_refine_ls_shift/su_mean 0.000
_refine_ls_structure_factor_coef Fsqd
_refine_ls_weighting_details 'w=1/[\s^2^(Fo^2^)+(0.0185P)^2^+0.3859P] where P=(Fo^2^+2Fc^2^)/3'
_refine_ls_weighting_scheme calc
_refine_ls_wR_factor_gt 0.0349
_refine_ls_wR_factor_ref 0.0352
_reflns_number_gt 3153
_reflns_number_total 3244
_reflns_threshold_expression 'I > 2\s(I)'
_cod_data_source_file hb7651sup1.cif
_cod_data_source_block I
_cod_original_cell_volume 613.707(16)
_cod_database_code 2242069
_shelx_space_group_comment
;
The symmetry employed for this shelxl refinement is uniquely defined
by the following loop, which should always be used as a source of
symmetry information in preference to the above space-group names.
They are only intended as comments.
;
_shelx_estimated_absorpt_t_min 0.304
_shelx_estimated_absorpt_t_max 0.407

loop_
_space_group_symop_operation_xyz
'x, y, z'
'-x, -y, -z'

loop_
_atom_site_type_symbol
_atom_site_label
_atom_site_fract_x
_atom_site_fract_y
_atom_site_fract_z
_atom_site_U_iso_or_equiv
_atom_site_adp_type
_atom_site_calc_flag
_atom_site_occupancy
Re Re 0.53372(2) 0.29366(2) 0.78801(2) 0.01195(4) Uani d 1
S S1 0.40857(10) 0.56377(8) 0.71937(4) 0.01596(12) Uani d 1
S S2 0.74400(10) 0.37175(8) 0.64780(4) 0.01389(11) Uani d 1
O O1 0.1152(3) 0.0231(3) 0.68068(14) 0.0259(4) Uani d 1
O O2 0.7673(3) -0.0198(3) 0.85255(14) 0.0258(4) Uani d 1
O O3 0.2514(3) 0.2703(3) 0.95601(13) 0.0267(4) Uani d 1
N N1 0.6870(4) 0.6973(3) 0.58960(14) 0.0156(4) Uani d 1
N N2 0.8304(4) 0.4965(3) 0.85327(14) 0.0151(4) Uani d 1
C C1 0.6222(4) 0.5632(3) 0.64470(16) 0.0132(4) Uani d 1
C C2 0.5732(5) 0.8540(3) 0.58562(18) 0.0203(5) Uani d 1
H H2A 0.4691 0.8457 0.5280 0.031 Uiso calc 1
H H2B 0.6968 0.9672 0.5888 0.031 Uiso calc 1
H H2C 0.4773 0.8542 0.6374 0.031 Uiso calc 1
C C3 0.8671(4) 0.6924(3) 0.52607(17) 0.0190(5) Uani d 1
H H3A 0.9870 0.6289 0.5534 0.028 Uiso calc 1
H H3B 0.9456 0.8176 0.5137 0.028 Uiso calc 1
H H3C 0.7895 0.6277 0.4685 0.028 Uiso calc 1
C C4 0.2721(4) 0.1247(3) 0.72181(17) 0.0174(5) Uani d 1
C C5 0.6800(4) 0.0972(3) 0.82800(17) 0.0169(5) Uani d 1
C C6 0.3585(4) 0.2794(3) 0.89373(17) 0.0176(5) Uani d 1
C C7 0.9880(4) 0.6097(3) 0.88229(16) 0.0155(5) Uani d 1
C C8 1.1894(5) 0.7539(4) 0.91890(18) 0.0211(5) Uani d 1
H H8A 1.3395 0.7194 0.9075 0.032 Uiso calc 1
H H8B 1.1849 0.7720 0.9851 0.032 Uiso calc 1
H H8C 1.1795 0.8676 0.8888 0.032 Uiso calc 1

loop_
_atom_site_aniso_label
_atom_site_aniso_U_11
_atom_site_aniso_U_22
_atom_site_aniso_U_33
_atom_site_aniso_U_12
_atom_site_aniso_U_13
_atom_site_aniso_U_23
Re 0.00998(5) 0.01241(5) 0.01239(5) 0.00051(4) 0.00076(3) -0.00140(3)
S1 0.0137(3) 0.0178(3) 0.0177(3) 0.0058(2) 0.0031(2) -0.0009(2)
S2 0.0137(3) 0.0131(3) 0.0157(3) 0.0040(2) 0.0036(2) -0.0003(2)
O1 0.0174(9) 0.0261(10) 0.0292(10) -0.0028(8) -0.0038(8) -0.0079(8)
O2 0.0241(10) 0.0208(9) 0.0329(11) 0.0067(8) -0.0005(8) 0.0043(8)
O3 0.0248(10) 0.0359(11) 0.0200(9) 0.0058(9) 0.0078(8) -0.0001(8)
N1 0.0167(10) 0.0138(9) 0.0162(10) 0.0040(8) 0.0001(8) -0.0002(8)
N2 0.0146(10) 0.0153(10) 0.0152(10) 0.0027(8) 0.0023(8) -0.0009(8)
C1 0.0119(10) 0.0130(10) 0.0133(11) 0.0020(9) -0.0022(8) -0.0030(8)
C2 0.0227(12) 0.0163(11) 0.0232(13) 0.0073(10) 0.0004(10) 0.0038(10)
C3 0.0194(12) 0.0175(12) 0.0190(12) 0.0008(10) 0.0037(10) 0.0020(10)
C4 0.0142(11) 0.0192(12) 0.0186(12) 0.0025(10) 0.0037(9) -0.0006(10)
C5 0.0143(11) 0.0154(11) 0.0176(12) -0.0034(9) 0.0010(9) -0.0027(9)
C6 0.0164(11) 0.0170(11) 0.0189(12) 0.0043(10) -0.0008(9) -0.0014(9)
C7 0.0154(11) 0.0179(11) 0.0139(11) 0.0050(10) 0.0018(9) 0.0002(9)
C8 0.0171(12) 0.0202(12) 0.0228(13) -0.0012(10) -0.0004(10) -0.0049(10)

loop_
_atom_type_symbol
_atom_type_description
_atom_type_scat_dispersion_real
_atom_type_scat_dispersion_imag
_atom_type_scat_source
C C 0.0033 0.0016 'International Tables Vol C Tables 4.2.6.8 and 6.1.1.4'
H H 0.0000 0.0000 'International Tables Vol C Tables 4.2.6.8 and 6.1.1.4'
N N 0.0061 0.0033 'International Tables Vol C Tables 4.2.6.8 and 6.1.1.4'
O O 0.0106 0.0060 'International Tables Vol C Tables 4.2.6.8 and 6.1.1.4'
Re Re -1.0185 7.2310 'International Tables Vol C Tables 4.2.6.8 and 6.1.1.4'
S S 0.1246 0.1234 'International Tables Vol C Tables 4.2.6.8 and 6.1.1.4'

loop_
_exptl_crystal_face_index_h
_exptl_crystal_face_index_k
_exptl_crystal_face_index_l
_exptl_crystal_face_perp_dist
-1 -10 5 0.0534
1 10 -5 0.0534
-7 3 12 0.0571
7 -3 -12 0.0571
-6 0 -11 0.0495
5 1 13 0.0565
0 7 15 0.0673
-1 -6 -16 0.0599
8 -6 0 0.0654

loop_
_geom_angle_atom_site_label_1
_geom_angle_atom_site_label_2
_geom_angle_atom_site_label_3
_geom_angle
_geom_angle_publ_flag
S1 Re C5 169.42(7) y
S2 Re C6 168.98(7) y
N2 Re C4 175.53(9) y
C4 Re C6 89.79(10) ?
C4 Re C5 91.01(10) ?
C6 Re C5 91.30(10) ?
C6 Re N2 93.43(9) ?
C5 Re N2 92.03(9) ?
C4 Re S1 92.99(8) ?
C6 Re S1 98.50(7) ?
N2 Re S1 83.47(6) ?
C4 Re S2 93.39(7) ?
C5 Re S2 99.18(7) ?
N2 Re S2 82.89(5) ?
S1 Re S2 70.812(19) ?
C1 S1 Re 87.05(8) ?
C1 S2 Re 86.69(8) ?
C1 N1 C2 121.6(2) ?
C1 N1 C3 121.8(2) ?
C2 N1 C3 116.5(2) ?
C7 N2 Re 175.3(2) ?
N1 C1 S1 122.93(18) ?
N1 C1 S2 122.84(18) ?
S1 C1 S2 114.23(13) ?
N1 C2 H2A 109.5 ?
N1 C2 H2B 109.5 ?
H2A C2 H2B 109.5 ?
N1 C2 H2C 109.5 ?
H2A C2 H2C 109.5 ?
H2B C2 H2C 109.5 ?
N1 C3 H3A 109.5 ?
N1 C3 H3B 109.5 ?
H3A C3 H3B 109.5 ?
N1 C3 H3C 109.5 ?
H3A C3 H3C 109.5 ?
H3B C3 H3C 109.5 ?
O1 C4 Re 179.1(2) ?
O2 C5 Re 179.5(2) ?
O3 C6 Re 179.1(2) ?
N2 C7 C8 179.7(3) ?
C7 C8 H8A 109.5 ?
C7 C8 H8B 109.5 ?
H8A C8 H8B 109.5 ?
C7 C8 H8C 109.5 ?
H8A C8 H8C 109.5 ?
H8B C8 H8C 109.5 ?

loop_
_geom_bond_atom_site_label_1
_geom_bond_atom_site_label_2
_geom_bond_distance
_geom_bond_publ_flag
Re S1 2.4956(6) y
Re S2 2.5034(6) y
Re N2 2.153(2) y
Re C4 1.909(3) y
Re C6 1.921(3) y
Re C5 1.924(2) y
C1 S1 1.722(2) y
C1 S2 1.727(2) y
O1 C4 1.155(3) ?
O2 C5 1.150(3) ?
O3 C6 1.145(3) ?
C1 N1 1.320(3) y
N1 C2 1.462(3) ?
N1 C3 1.463(3) ?
N2 C7 1.140(3) ?
C2 H2A 0.9800 ?
C2 H2B 0.9800 ?
C2 H2C 0.9800 ?
C3 H3A 0.9800 ?
C3 H3B 0.9800 ?
C3 H3C 0.9800 ?
C7 C8 1.453(3) ?
C8 H8A 0.9800 ?
C8 H8B 0.9800 ?
C8 H8C 0.9800 ?

loop_
_geom_hbond_atom_site_label_D
_geom_hbond_atom_site_label_H
_geom_hbond_atom_site_label_A
_geom_hbond_site_symmetry_A
_geom_hbond_distance_DH
_geom_hbond_distance_HA
_geom_hbond_distance_DA
_geom_hbond_angle_DHA
C2 H2B O1 1_665 0.98 2.59 3.260(3) 126
C8 H8C O2 1_565 0.98 2.69 3.332(3) 123
C8 H8B O3 2_667 0.98 2.69 3.244(3) 116
C2 H2C S1 . 0.98 2.49 3.030(2) 114
C3 H3A S2 . 0.98 2.64 3.035(2) 105

loop_
_geom_torsion_atom_site_label_1
_geom_torsion_atom_site_label_2
_geom_torsion_atom_site_label_3
_geom_torsion_atom_site_label_4
_geom_torsion
C2 N1 C1 S1 -2.5(3)
C3 N1 C1 S1 -179.31(18)
C2 N1 C1 S2 177.28(18)
C3 N1 C1 S2 0.5(3)
Re S1 C1 N1 -170.0(2)
Re S1 C1 S2 10.24(11)
Re S2 C1 N1 170.0(2)
Re S2 C1 S1 -10.21(11)

_cod_database_fobs_code 2242069
